data_7715067
loop_
_publ_author_name
'Sirenko, Valerii Y.'
'Kucheriv, Olesia I.'
'Shova, Sergiu'
'Shylin, Sergii I.'
'Ksenofontov, Vadim'
'Fritsky, Igor O.'
'Tremel, Wolfgang'
'Gural'skiy, Il'ya A.'

_publ_section_title
;
 Nature of cyanoargentate bridges defining spin crossover in new 2D
 Hofmann clathrate analogues.
;
_journal_issue 9
_journal_name_full 'Dalton transactions (Cambridge, England : 2003)'
_journal_page_first 4251
_journal_page_last 4259
_journal_paper_doi 10.1039/d3dt04372j
_journal_volume 53
_journal_year 2024
_chemical_formula_moiety 'C17 H16 Ag3 Fe N9'
_chemical_formula_sum 'C17 H16 Ag3 Fe N9'
_chemical_formula_weight 725.85
_space_group_crystal_system triclinic
_space_group_IT_number 2
_space_group_name_Hall '-P 1'
_space_group_name_H-M_alt 'P -1'
_atom_sites_solution_hydrogens geom
_audit_creation_date 2023-11-29
_audit_creation_method
;
Olex2 1.5
(compiled 2023.08.24 svn.re1ec1418 for OlexSys, GUI svn.r6817)
;
_audit_update_record
;
2023-12-20 deposited with the CCDC.	2024-01-31 downloaded from the CCDC.
;
_cell_angle_alpha 102.679(2)
_cell_angle_beta 98.698(2)
_cell_angle_gamma 98.525(2)
_cell_formula_units_Z 1
_cell_length_a 7.4219(8)
_cell_length_b 8.2617(10)
_cell_length_c 9.2067(11)
_cell_measurement_reflns_used 3677
_cell_measurement_temperature 173(2)
_cell_measurement_theta_max 28.006
_cell_measurement_theta_min 2.309
_cell_volume 534.71(11)
_computing_cell_refinement 'SAINT v8.34A (Bruker, 2013)'
_computing_data_reduction 'SAINT v8.34A (Bruker, 2013)'
_computing_molecular_graphics 'Olex2 1.5 (Dolomanov et al., 2009)'
_computing_publication_material 'Olex2 1.5 (Dolomanov et al., 2009)'
_computing_structure_refinement 'SHELXL 2018/3 (Sheldrick, 2015)'
_computing_structure_solution 'ShelXS (Sheldrick, 2008)'
_diffrn_ambient_temperature 173.00
_diffrn_measured_fraction_theta_full 0.999
_diffrn_measured_fraction_theta_max 0.989
_diffrn_measurement_device_type 'Bruker SMART'
_diffrn_radiation_type MoK\a
_diffrn_radiation_wavelength 0.71073
_diffrn_reflns_av_R_equivalents 0.1395
_diffrn_reflns_av_unetI/netI 0.1047
_diffrn_reflns_Laue_measured_fraction_full 0.999
_diffrn_reflns_Laue_measured_fraction_max 0.989
_diffrn_reflns_limit_h_max 9
_diffrn_reflns_limit_h_min -9
_diffrn_reflns_limit_k_max 8
_diffrn_reflns_limit_k_min -10
_diffrn_reflns_limit_l_max 12
_diffrn_reflns_limit_l_min -12
_diffrn_reflns_number 5361
_diffrn_reflns_point_group_measured_fraction_full 0.999
_diffrn_reflns_point_group_measured_fraction_max 0.989
_diffrn_reflns_theta_full 25.242
_diffrn_reflns_theta_max 28.038
_diffrn_reflns_theta_min 2.310
_exptl_absorpt_coefficient_mu 3.395
_exptl_absorpt_correction_T_max 0.4904
_exptl_absorpt_correction_T_min 0.4819
_exptl_absorpt_correction_type sphere
_exptl_absorpt_process_details
'Interpolation using  Int.Tab. Vol. C (1992) p. 523,Tab. 6.3.3.3 for values of muR in the range 0-2.5, and Int.Tab. Vol.II (1959) p.302; Table 5.3.6 B for muR in the range 2.6-10.0. The interpolation procedure of C.W.Dwiggins Jr (Acta Cryst.(1975) A31,146-148) is used with some modification.'
_exptl_crystal_colour red
_exptl_crystal_colour_primary red
_exptl_crystal_density_diffrn 2.254
_exptl_crystal_description block
_exptl_crystal_F_000 348
_exptl_crystal_size_max 0.35
_exptl_crystal_size_mid 0.3
_exptl_crystal_size_min 0.19
_exptl_crystal_size_rad 0.14
_refine_diff_density_max 1.840
_refine_diff_density_min -1.576
_refine_diff_density_rms 0.216
_refine_ls_extinction_method none
_refine_ls_goodness_of_fit_ref 1.049
_refine_ls_hydrogen_treatment constr
_refine_ls_matrix_type full
_refine_ls_number_parameters 140
_refine_ls_number_reflns 2567
_refine_ls_number_restraints 0
_refine_ls_restrained_S_all 1.049
_refine_ls_R_factor_all 0.0401
_refine_ls_R_factor_gt 0.0373
_refine_ls_shift/su_max 0.000
_refine_ls_shift/su_mean 0.000
_refine_ls_structure_factor_coef Fsqd
_refine_ls_weighting_details 'w=1/[\s^2^(Fo^2^)+(0.0358P)^2^] where P=(Fo^2^+2Fc^2^)/3'
_refine_ls_weighting_scheme calc
_refine_ls_wR_factor_gt 0.0953
_refine_ls_wR_factor_ref 0.0975
_reflns_Friedel_coverage 0.000
_reflns_number_gt 2336
_reflns_number_total 2567
_reflns_threshold_expression 'I > 2\s(I)'
_cod_data_source_file d3dt04372j2.cif
_cod_data_source_block ig_925_0m
_cod_depositor_comments 'Adding full bibliography for 7715067--7715070.cif.'
_cod_database_code 7715067
_shelx_shelxl_version_number 2018/3
_shelx_space_group_comment
;
The symmetry employed for this shelxl refinement is uniquely defined
by the following loop, which should always be used as a source of
symmetry information in preference to the above space-group names.
They are only intended as comments.
;
_shelx_estimated_absorpt_t_max 0.565
_shelx_estimated_absorpt_t_min 0.383
_olex2_refinement_description
;
1. Fixed Uiso
 At 1.2 times of:
  All C(H) groups, All C(H,H) groups, All C(H,H,H) groups
2. Shared sites
{C3, N3}
3. Uiso/Uaniso restraints and constraints
Uanis(C3) = Uanis(N3)
4. Others
 Fixed Sof: C3(0.5) N3(0.5)
5.a Secondary CH2 refined with riding coordinates:
 C8(H8A,H8B)
5.b Aromatic/amide H refined with riding coordinates:
 C7(H7), C4(H4), C6(H6)
5.c Idealised Me refined as rotating group:
 C9(H9A,H9B,H9C)
;
_olex2_submission_special_instructions 'No special instructions were received'

loop_
_space_group_symop_operation_xyz
'x, y, z'
'-x, -y, -z'

loop_
_atom_site_label
_atom_site_type_symbol
_atom_site_fract_x
_atom_site_fract_y
_atom_site_fract_z
_atom_site_U_iso_or_equiv
_atom_site_adp_type
_atom_site_occupancy
_atom_site_site_symmetry_order
_atom_site_calc_flag
_atom_site_refinement_flags_posn
_atom_site_refinement_flags_adp
_atom_site_refinement_flags_occupancy
_atom_site_disorder_assembly
_atom_site_disorder_group
Ag2 Ag 0.13189(4) -0.16994(3) -0.30574(3) 0.02058(12) Uani 1 1 d . . . . .
Fe1 Fe 0.500000 -0.500000 0.000000 0.00995(16) Uani 1 2 d S . P . .
N1 N 0.3064(4) -0.6998(3) -0.0346(3) 0.0143(5) Uani 1 1 d . . . . .
N2 N 0.3295(4) -0.3844(3) -0.1026(3) 0.0146(6) Uani 1 1 d . . . . .
N4 N 0.4186(4) -0.4113(3) 0.1934(4) 0.0139(5) Uani 1 1 d . . . . .
C2 C 0.2404(5) -0.3082(4) -0.1630(4) 0.0173(7) Uani 1 1 d . . . . .
N5 N 0.2911(4) -0.3194(4) 0.4643(4) 0.0188(6) Uani 1 1 d . . . . .
C3 C 0.0246(5) -0.0340(4) -0.4552(4) 0.0227(7) Uani 0.5 1 d . . P A 5
C5 C 0.4721(5) -0.3068(4) 0.4642(4) 0.0150(6) Uani 1 1 d . . . . .
C7 C 0.2359(5) -0.4206(4) 0.1971(4) 0.0175(7) Uani 1 1 d . . . . .
H7 H 0.147485 -0.459823 0.105071 0.021 Uiso 1 1 calc R U . . .
C4 C 0.5359(5) -0.3511(4) 0.3280(4) 0.0151(6) Uani 1 1 d . . . . .
H4 H 0.665761 -0.338446 0.330604 0.018 Uiso 1 1 calc R U . . .
C1 C 0.1938(5) -0.8098(4) -0.0337(4) 0.0178(7) Uani 1 1 d . . . . .
C6 C 0.1755(5) -0.3741(4) 0.3327(4) 0.0207(7) Uani 1 1 d . . . . .
H6 H 0.046176 -0.381769 0.330796 0.025 Uiso 1 1 calc R U . . .
C8 C 0.6037(5) -0.2405(4) 0.6153(4) 0.0187(7) Uani 1 1 d . . . . .
H8A H 0.729579 -0.259363 0.602415 0.022 Uiso 1 1 calc R U . . .
H8B H 0.563287 -0.304279 0.687707 0.022 Uiso 1 1 calc R U . . .
C9 C 0.6112(6) -0.0527(4) 0.6804(4) 0.0225(8) Uani 1 1 d . . . . .
H9A H 0.651670 0.010978 0.609242 0.027 Uiso 1 1 calc R U . . .
H9B H 0.699164 -0.014323 0.777309 0.027 Uiso 1 1 calc R U . . .
H9C H 0.487649 -0.033976 0.696658 0.027 Uiso 1 1 calc R U . . .
N3 N 0.0246(5) -0.0340(4) -0.4552(4) 0.0227(7) Uani 0.5 1 d . . P A 6
Ag1 Ag 0.000000 -1.000000 0.000000 0.02130(13) Uani 1 2 d S . P . .

loop_
_atom_site_aniso_label
_atom_site_aniso_U_11
_atom_site_aniso_U_22
_atom_site_aniso_U_33
_atom_site_aniso_U_23
_atom_site_aniso_U_13
_atom_site_aniso_U_12
Ag2 0.0200(2) 0.02415(17) 0.0244(2) 0.01635(13) 0.00365(12) 0.01064(11)
Fe1 0.0098(3) 0.0079(3) 0.0138(3) 0.0063(2) 0.0019(2) 0.0017(2)
N1 0.0147(14) 0.0128(12) 0.0168(13) 0.0068(11) 0.0021(10) 0.0035(10)
N2 0.0130(14) 0.0132(12) 0.0196(14) 0.0062(11) 0.0038(10) 0.0046(9)
N4 0.0131(15) 0.0111(12) 0.0196(13) 0.0069(10) 0.0040(10) 0.0031(9)
C2 0.0162(17) 0.0176(15) 0.0214(17) 0.0067(13) 0.0080(12) 0.0058(12)
N5 0.0140(15) 0.0189(14) 0.0241(16) 0.0044(12) 0.0043(11) 0.0055(10)
C3 0.0213(18) 0.0281(17) 0.0270(17) 0.0135(14) 0.0106(13) 0.0145(12)
C5 0.0200(17) 0.0113(13) 0.0154(15) 0.0081(12) 0.0015(12) 0.0027(11)
C7 0.0133(17) 0.0147(15) 0.0223(17) 0.0028(13) 0.0013(12) 0.0003(11)
C4 0.0148(16) 0.0124(14) 0.0212(16) 0.0104(12) 0.0031(12) 0.0030(11)
C1 0.0194(18) 0.0138(15) 0.0205(16) 0.0066(13) 0.0037(12) 0.0005(12)
C6 0.0143(17) 0.0217(17) 0.0251(18) 0.0034(14) 0.0043(13) 0.0032(12)
C8 0.0223(19) 0.0152(15) 0.0183(16) 0.0061(12) -0.0005(12) 0.0044(12)
C9 0.027(2) 0.0157(16) 0.0224(18) 0.0060(13) -0.0015(13) 0.0014(13)
N3 0.0213(18) 0.0281(17) 0.0270(17) 0.0135(14) 0.0106(13) 0.0145(12)
Ag1 0.0193(2) 0.01688(19) 0.0259(2) 0.00933(15) 0.00287(15) -0.00712(14)

loop_
_atom_type_symbol
_atom_type_description
_atom_type_scat_dispersion_real
_atom_type_scat_dispersion_imag
_atom_type_scat_source
C C 0.0033 0.0016 'International Tables Vol C Tables 4.2.6.8 and 6.1.1.4'
H H 0.0000 0.0000 'International Tables Vol C Tables 4.2.6.8 and 6.1.1.4'
Ag Ag -0.8971 1.1015 'International Tables Vol C Tables 4.2.6.8 and 6.1.1.4'
Fe Fe 0.3463 0.8444 'International Tables Vol C Tables 4.2.6.8 and 6.1.1.4'
N N 0.0061 0.0033 'International Tables Vol C Tables 4.2.6.8 and 6.1.1.4'

loop_
_geom_angle_atom_site_label_1
_geom_angle_atom_site_label_2
_geom_angle_atom_site_label_3
_geom_angle
_geom_angle_site_symmetry_1
_geom_angle_site_symmetry_3
_geom_angle_publ_flag
C2 Ag2 C3 178.44(14) . . ?
C2 Ag2 N3 178.44(14) . . ?
C2 Ag2 Ag1 80.26(10) . 1_565 ?
C3 Ag2 Ag1 101.29(10) . 1_565 ?
N3 Ag2 Ag1 101.29(10) . 1_565 ?
N1 Fe1 N1 180.0 . 2_645 ?
N1 Fe1 N4 92.26(11) 2_645 . ?
N1 Fe1 N4 87.74(11) . . ?
N1 Fe1 N4 92.26(11) . 2_645 ?
N1 Fe1 N4 87.74(11) 2_645 2_645 ?
N2 Fe1 N1 88.41(11) . 2_645 ?
N2 Fe1 N1 88.41(11) 2_645 . ?
N2 Fe1 N1 91.59(11) 2_645 2_645 ?
N2 Fe1 N1 91.59(11) . . ?
N2 Fe1 N2 180.00(13) . 2_645 ?
N2 Fe1 N4 89.43(12) 2_645 2_645 ?
N2 Fe1 N4 90.57(12) . 2_645 ?
N2 Fe1 N4 90.57(12) 2_645 . ?
N2 Fe1 N4 89.43(12) . . ?
N4 Fe1 N4 180.0 2_645 . ?
C1 N1 Fe1 170.5(3) . . ?
C2 N2 Fe1 175.0(3) . . ?
C7 N4 Fe1 120.3(2) . . ?
C4 N4 Fe1 123.5(3) . . ?
C4 N4 C7 116.0(3) . . ?
N2 C2 Ag2 165.2(3) . . ?
C6 N5 C5 117.9(3) . . ?
C3 C3 Ag2 174.1(5) 2_554 . ?
N5 C5 C4 120.6(3) . . ?
N5 C5 C8 117.5(3) . . ?
C4 C5 C8 121.9(3) . . ?
N4 C7 H7 119.4 . . ?
N4 C7 C6 121.2(3) . . ?
C6 C7 H7 119.4 . . ?
N4 C4 C5 121.9(3) . . ?
N4 C4 H4 119.0 . . ?
C5 C4 H4 119.0 . . ?
N1 C1 Ag1 172.1(3) . . ?
N5 C6 C7 122.4(3) . . ?
N5 C6 H6 118.8 . . ?
C7 C6 H6 118.8 . . ?
C5 C8 H8A 109.2 . . ?
C5 C8 H8B 109.2 . . ?
C5 C8 C9 112.0(3) . . ?
H8A C8 H8B 107.9 . . ?
C9 C8 H8A 109.2 . . ?
C9 C8 H8B 109.2 . . ?
C8 C9 H9A 109.5 . . ?
C8 C9 H9B 109.5 . . ?
C8 C9 H9C 109.5 . . ?
H9A C9 H9B 109.5 . . ?
H9A C9 H9C 109.5 . . ?
H9B C9 H9C 109.5 . . ?
Ag2 Ag1 Ag2 180.0 1_545 2_545 ?
C1 Ag1 Ag2 104.56(10) 2_535 1_545 ?
C1 Ag1 Ag2 104.56(10) . 2_545 ?
C1 Ag1 Ag2 75.44(10) 2_535 2_545 ?
C1 Ag1 Ag2 75.44(10) . 1_545 ?
C1 Ag1 C1 180.0 . 2_535 ?

loop_
_geom_bond_atom_site_label_1
_geom_bond_atom_site_label_2
_geom_bond_distance
_geom_bond_site_symmetry_2
_geom_bond_publ_flag
Ag2 C2 2.072(3) . ?
Ag2 C3 2.098(3) . ?
Ag2 N3 2.098(3) . ?
Ag2 Ag1 3.2185(4) 1_565 ?
Fe1 N1 1.954(3) . ?
Fe1 N1 1.954(3) 2_645 ?
Fe1 N2 1.949(3) . ?
Fe1 N2 1.949(3) 2_645 ?
Fe1 N4 1.989(3) . ?
Fe1 N4 1.989(3) 2_645 ?
N1 C1 1.142(4) . ?
N2 C2 1.145(5) . ?
N4 C7 1.353(5) . ?
N4 C4 1.348(4) . ?
N5 C5 1.332(5) . ?
N5 C6 1.319(4) . ?
C3 C3 1.142(7) 2_554 ?
C5 C4 1.400(5) . ?
C5 C8 1.512(4) . ?
C7 H7 0.9500 . ?
C7 C6 1.384(5) . ?
C4 H4 0.9500 . ?
C1 Ag1 2.077(3) . ?
C6 H6 0.9500 . ?
C8 H8A 0.9900 . ?
C8 H8B 0.9900 . ?
C8 C9 1.526(5) . ?
C9 H9A 0.9800 . ?
C9 H9B 0.9800 . ?
C9 H9C 0.9800 . ?

loop_
_geom_torsion_atom_site_label_1
_geom_torsion_atom_site_label_2
_geom_torsion_atom_site_label_3
_geom_torsion_atom_site_label_4
_geom_torsion
_geom_torsion_site_symmetry_1
_geom_torsion_site_symmetry_2
_geom_torsion_site_symmetry_3
_geom_torsion_site_symmetry_4
_geom_torsion_publ_flag
Fe1 N4 C7 C6 174.0(2) . . . . ?
Fe1 N4 C4 C5 -172.9(2) . . . . ?
N4 C7 C6 N5 -0.3(5) . . . . ?
N5 C5 C4 N4 -1.5(5) . . . . ?
N5 C5 C8 C9 -70.4(4) . . . . ?
C5 N5 C6 C7 1.1(5) . . . . ?
C7 N4 C4 C5 2.3(4) . . . . ?
C4 N4 C7 C6 -1.4(5) . . . . ?
C4 C5 C8 C9 108.5(4) . . . . ?
C6 N5 C5 C4 -0.2(5) . . . . ?
C6 N5 C5 C8 178.7(3) . . . . ?
C8 C5 C4 N4 179.6(3) . . . . ?
